data_4135365
loop_
_publ_author_name
'Li, Yan-Bo'
'Tian, Hu'
'Yin, Liang'

_publ_section_title
;
 Copper(I)-Catalyzed Asymmetric 1,4-Conjugate Hydrophosphination of
 \a,\b-Unsaturated Amides.
;
_journal_issue 47
_journal_name_full 'Journal of the American Chemical Society'
_journal_page_first 20098
_journal_page_last 20106
_journal_paper_doi 10.1021/jacs.0c09654
_journal_volume 142
_journal_year 2020
_chemical_absolute_configuration rmad
_chemical_formula_moiety 'C21 H28 N O2 P'
_chemical_formula_sum 'C21 H28 N O2 P'
_chemical_formula_weight 357.41
_space_group_crystal_system monoclinic
_space_group_IT_number 5
_space_group_name_Hall 'C 2y'
_space_group_name_H-M_alt 'C 1 2 1'
_atom_sites_solution_hydrogens geom
_atom_sites_solution_primary dual
_audit_creation_date 2019-12-23
_audit_creation_method
;
Olex2 1.2
(compiled 2018.05.29 svn.r3508 for OlexSys, GUI svn.r5506)
;
_cell_angle_alpha 90
_cell_angle_beta 93.2200(10)
_cell_angle_gamma 90
_cell_formula_units_Z 4
_cell_length_a 16.0085(3)
_cell_length_b 7.8446(2)
_cell_length_c 16.2448(4)
_cell_measurement_reflns_used 9658
_cell_measurement_temperature 170(2)
_cell_measurement_theta_max 54.84
_cell_measurement_theta_min 5.25
_cell_volume 2036.81(8)
_computing_cell_refinement 'SAINT v8.37A (Bruker, 2015)'
_computing_data_reduction 'SAINT v8.37A (Bruker, 2015)'
_computing_molecular_graphics 'Olex2 (Dolomanov et al., 2009)'
_computing_publication_material 'Olex2 (Dolomanov et al., 2009)'
_computing_structure_refinement 'ShelXL (Sheldrick, 2015)'
_computing_structure_solution 'ShelXT (Sheldrick, 2015)'
_diffrn_ambient_temperature 169.99
_diffrn_measured_fraction_theta_full 0.988
_diffrn_measured_fraction_theta_max 0.988
_diffrn_measurement_device_type 'Bruker D8 Venture'
_diffrn_measurement_method '\f and \w scans'
_diffrn_radiation_type GaK\a
_diffrn_radiation_wavelength 1.34139
_diffrn_reflns_av_R_equivalents 0.0419
_diffrn_reflns_av_unetI/netI 0.0415
_diffrn_reflns_Laue_measured_fraction_full 0.988
_diffrn_reflns_Laue_measured_fraction_max 0.988
_diffrn_reflns_limit_h_max 19
_diffrn_reflns_limit_h_min -19
_diffrn_reflns_limit_k_max 9
_diffrn_reflns_limit_k_min -9
_diffrn_reflns_limit_l_max 19
_diffrn_reflns_limit_l_min -19
_diffrn_reflns_number 12501
_diffrn_reflns_point_group_measured_fraction_full 0.987
_diffrn_reflns_point_group_measured_fraction_max 0.987
_diffrn_reflns_theta_full 53.594
_diffrn_reflns_theta_max 54.914
_diffrn_reflns_theta_min 5.247
_diffrn_standards_number 0
_exptl_absorpt_coefficient_mu 0.835
_exptl_absorpt_correction_T_max 0.7508
_exptl_absorpt_correction_T_min 0.5388
_exptl_absorpt_correction_type multi-scan
_exptl_absorpt_process_details
'SADABS-2016/2 (Bruker,2016/2) was used for absorption correction. wR2(int) was 0.1346 before and 0.0717 after correction. The Ratio of minimum to maximum transmission is 0.7176. The \l/2 correction factor is Not present.'
_exptl_crystal_colour colourless
_exptl_crystal_density_diffrn 1.166
_exptl_crystal_description block
_exptl_crystal_F_000 768
_exptl_crystal_size_max 0.15
_exptl_crystal_size_mid 0.08
_exptl_crystal_size_min 0.06
_refine_diff_density_max 0.302
_refine_diff_density_min -0.273
_refine_diff_density_rms 0.037
_refine_ls_abs_structure_details
;
 Flack x determined using 1569 quotients [(I+)-(I-)]/[(I+)+(I-)]
 (Parsons, Flack and Wagner, Acta Cryst. B69 (2013) 249-259).
;
_refine_ls_abs_structure_Flack 0.041(10)
_refine_ls_extinction_method none
_refine_ls_goodness_of_fit_ref 1.056
_refine_ls_hydrogen_treatment constr
_refine_ls_matrix_type full
_refine_ls_number_parameters 232
_refine_ls_number_reflns 3817
_refine_ls_number_restraints 1
_refine_ls_restrained_S_all 1.056
_refine_ls_R_factor_all 0.0391
_refine_ls_R_factor_gt 0.0366
_refine_ls_shift/su_max 0.050
_refine_ls_shift/su_mean 0.001
_refine_ls_structure_factor_coef Fsqd
_refine_ls_weighting_details 'w=1/[\s^2^(Fo^2^)+(0.0495P)^2^+0.7115P] where P=(Fo^2^+2Fc^2^)/3'
_refine_ls_weighting_scheme calc
_refine_ls_wR_factor_gt 0.0946
_refine_ls_wR_factor_ref 0.0970
_reflns_Friedel_coverage 0.853
_reflns_Friedel_fraction_full 0.986
_reflns_Friedel_fraction_max 0.985
_reflns_number_gt 3630
_reflns_number_total 3817
_reflns_threshold_expression 'I > 2\s(I)'
_cod_data_source_file ja0c09654_si_003.cif
_cod_data_source_block mj19807_0m
_cod_depositor_comments 'Adding full bibliography for 4135364--4135366.cif.'
_cod_database_code 4135365
_shelx_shelxl_version_number 2016/6
_shelx_space_group_comment
;
The symmetry employed for this shelxl refinement is uniquely defined
by the following loop, which should always be used as a source of
symmetry information in preference to the above space-group names.
They are only intended as comments.
;
_shelx_estimated_absorpt_t_max 0.952
_shelx_estimated_absorpt_t_min 0.885
_olex2_refinement_description
;
1. Fixed Uiso
 At 1.2 times of:
  All C(H) groups, All C(H,H) groups
 At 1.5 times of:
  All C(H,H,H) groups
2.a Ternary CH refined with riding coordinates:
 C1(H1)
2.b Secondary CH2 refined with riding coordinates:
 C3(H3A,H3B)
2.c Aromatic/amide H refined with riding coordinates:
 C9(H9), C11(H11), C17(H17), C18(H18), C19(H19), C20(H20), C21(H21)
2.d Idealised Me refined as rotating group:
 C2(H2A,H2B,H2C), C5(H5A,H5B,H5C), C6(H6A,H6B,H6C), C13(H13A,H13B,H13C),
 C14(H14A,H14B,H14C), C15(H15A,H15B,H15C)
;
_olex2_submission_special_instructions 'No special instructions were received'

loop_
_space_group_symop_operation_xyz
'x, y, z'
'-x, y, -z'
'x+1/2, y+1/2, z'
'-x+1/2, y+1/2, -z'

loop_
_atom_site_label
_atom_site_type_symbol
_atom_site_fract_x
_atom_site_fract_y
_atom_site_fract_z
_atom_site_U_iso_or_equiv
_atom_site_adp_type
_atom_site_occupancy
_atom_site_site_symmetry_order
_atom_site_calc_flag
_atom_site_refinement_flags_posn
_atom_site_refinement_flags_adp
_atom_site_refinement_flags_occupancy
_atom_site_disorder_assembly
_atom_site_disorder_group
P1 P 0.51905(4) 0.33791(9) 0.27249(4) 0.03338(19) Uani 1 1 d . . . . .
O1 O 0.53999(14) 0.1579(3) 0.29477(16) 0.0506(6) Uani 1 1 d . . . . .
O2 O 0.63943(16) 0.5841(5) 0.05673(17) 0.0887(12) Uani 1 1 d . . . . .
N1 N 0.76876(15) 0.5068(4) 0.09741(15) 0.0414(6) Uani 1 1 d . . . . .
C1 C 0.55988(18) 0.3959(4) 0.17394(19) 0.0419(7) Uani 1 1 d . . . . .
H1 H 0.530887 0.500869 0.152227 0.050 Uiso 1 1 calc R . . . .
C2 C 0.5409(2) 0.2466(7) 0.1144(2) 0.0689(12) Uani 1 1 d . . . . .
H2A H 0.558419 0.276748 0.059379 0.103 Uiso 1 1 calc GR . . . .
H2B H 0.480684 0.222959 0.111473 0.103 Uiso 1 1 calc GR . . . .
H2C H 0.571456 0.145118 0.134263 0.103 Uiso 1 1 calc GR . . . .
C3 C 0.65388(18) 0.4283(4) 0.18334(19) 0.0422(7) Uani 1 1 d . . . . .
H3A H 0.666168 0.502934 0.231662 0.051 Uiso 1 1 calc R . . . .
H3B H 0.683289 0.318736 0.193671 0.051 Uiso 1 1 calc R . . . .
C4 C 0.68678(19) 0.5120(5) 0.10689(19) 0.0458(8) Uani 1 1 d . . . . .
C5 C 0.82991(19) 0.4355(5) 0.1577(2) 0.0525(9) Uani 1 1 d . . . . .
H5A H 0.852602 0.526580 0.193640 0.079 Uiso 1 1 calc GR . . . .
H5B H 0.875436 0.382336 0.128962 0.079 Uiso 1 1 calc GR . . . .
H5C H 0.802845 0.349549 0.190922 0.079 Uiso 1 1 calc GR . . . .
C6 C 0.8035(2) 0.5938(6) 0.0280(2) 0.0607(10) Uani 1 1 d . . . . .
H6A H 0.758058 0.627539 -0.011635 0.091 Uiso 1 1 calc GR . . . .
H6B H 0.841833 0.517062 0.001053 0.091 Uiso 1 1 calc GR . . . .
H6C H 0.834022 0.695542 0.047711 0.091 Uiso 1 1 calc GR . . . .
C7 C 0.55771(16) 0.4891(3) 0.35078(17) 0.0286(5) Uani 1 1 d . . . . .
C8 C 0.60373(19) 0.4309(4) 0.42223(19) 0.0381(7) Uani 1 1 d . . . . .
C9 C 0.62984(18) 0.5466(4) 0.48288(17) 0.0381(7) Uani 1 1 d . . . . .
H9 H 0.660334 0.505264 0.530628 0.046 Uiso 1 1 calc R . . . .
C10 C 0.61349(17) 0.7196(4) 0.47699(17) 0.0353(6) Uani 1 1 d . . . . .
C11 C 0.56975(17) 0.7758(4) 0.40599(17) 0.0350(6) Uani 1 1 d . . . . .
H11 H 0.558566 0.894260 0.400009 0.042 Uiso 1 1 calc R . . . .
C12 C 0.54170(16) 0.6663(3) 0.34341(16) 0.0310(6) Uani 1 1 d . . . . .
C13 C 0.4942(2) 0.7471(4) 0.2701(2) 0.0466(8) Uani 1 1 d . . . . .
H13A H 0.523864 0.725290 0.220053 0.070 Uiso 1 1 calc GR . . . .
H13B H 0.490025 0.870360 0.278916 0.070 Uiso 1 1 calc GR . . . .
H13C H 0.437879 0.697992 0.264016 0.070 Uiso 1 1 calc GR . . . .
C14 C 0.6424(2) 0.8390(5) 0.54449(18) 0.0483(7) Uani 1 1 d . . . . .
H14A H 0.687472 0.911169 0.525446 0.072 Uiso 1 1 calc GR . . . .
H14B H 0.663227 0.773309 0.592689 0.072 Uiso 1 1 calc GR . . . .
H14C H 0.595610 0.910901 0.559549 0.072 Uiso 1 1 calc GR . . . .
C15 C 0.6267(3) 0.2459(5) 0.4392(3) 0.0620(10) Uani 1 1 d . . . . .
H15A H 0.576015 0.180952 0.449447 0.093 Uiso 1 1 calc GR . . . .
H15B H 0.665734 0.239386 0.487823 0.093 Uiso 1 1 calc GR . . . .
H15C H 0.653162 0.197978 0.391461 0.093 Uiso 1 1 calc GR . . . .
C16 C 0.40569(17) 0.3625(3) 0.26146(16) 0.0330(6) Uani 1 1 d . . . . .
C17 C 0.36086(19) 0.4385(4) 0.19617(19) 0.0427(7) Uani 1 1 d . . . . .
H17 H 0.389532 0.485509 0.151840 0.051 Uiso 1 1 calc R . . . .
C18 C 0.2739(2) 0.4465(5) 0.1950(2) 0.0509(8) Uani 1 1 d . . . . .
H18 H 0.243536 0.499525 0.150011 0.061 Uiso 1 1 calc R . . . .
C19 C 0.2317(2) 0.3779(5) 0.2587(2) 0.0523(9) Uani 1 1 d . . . . .
H19 H 0.172442 0.386141 0.258570 0.063 Uiso 1 1 calc R . . . .
C20 C 0.27572(19) 0.2974(5) 0.3224(2) 0.0522(9) Uani 1 1 d . . . . .
H20 H 0.246652 0.246493 0.365446 0.063 Uiso 1 1 calc R . . . .
C21 C 0.36186(19) 0.2900(4) 0.3243(2) 0.0448(8) Uani 1 1 d . . . . .
H21 H 0.391626 0.234886 0.368974 0.054 Uiso 1 1 calc R . . . .

loop_
_atom_site_aniso_label
_atom_site_aniso_U_11
_atom_site_aniso_U_22
_atom_site_aniso_U_33
_atom_site_aniso_U_23
_atom_site_aniso_U_13
_atom_site_aniso_U_12
P1 0.0298(3) 0.0286(3) 0.0420(4) -0.0066(3) 0.0047(3) -0.0030(3)
O1 0.0495(13) 0.0311(11) 0.0705(15) -0.0098(11) -0.0037(11) 0.0003(10)
O2 0.0369(13) 0.162(3) 0.0660(16) 0.049(2) -0.0034(12) 0.0046(16)
N1 0.0285(12) 0.0612(17) 0.0347(13) -0.0031(11) 0.0038(10) -0.0076(11)
C1 0.0299(14) 0.0586(19) 0.0376(15) -0.0130(13) 0.0067(12) -0.0041(13)
C2 0.049(2) 0.103(3) 0.056(2) -0.043(2) 0.0149(17) -0.018(2)
C3 0.0301(15) 0.0529(19) 0.0441(16) -0.0020(14) 0.0068(12) -0.0034(13)
C4 0.0303(15) 0.069(2) 0.0378(15) -0.0005(15) -0.0013(13) -0.0052(15)
C5 0.0291(15) 0.064(2) 0.064(2) 0.0064(18) 0.0016(14) -0.0040(15)
C6 0.0471(19) 0.098(3) 0.0375(16) 0.0026(18) 0.0086(14) -0.0186(19)
C7 0.0263(12) 0.0282(13) 0.0316(13) -0.0029(10) 0.0049(10) -0.0032(10)
C8 0.0387(16) 0.0315(15) 0.0445(17) 0.0060(13) 0.0047(13) 0.0001(12)
C9 0.0405(16) 0.0401(16) 0.0331(14) 0.0039(13) -0.0025(12) -0.0057(13)
C10 0.0339(14) 0.0374(15) 0.0348(15) 0.0017(12) 0.0031(11) -0.0053(12)
C11 0.0363(14) 0.0271(13) 0.0413(15) -0.0034(12) 0.0012(12) -0.0022(11)
C12 0.0296(13) 0.0285(13) 0.0348(14) 0.0036(11) 0.0027(11) -0.0025(11)
C13 0.0560(18) 0.0323(16) 0.0494(18) 0.0049(14) -0.0168(14) -0.0005(15)
C14 0.0568(18) 0.0463(16) 0.0407(15) -0.0090(17) -0.0057(13) -0.0075(18)
C15 0.083(3) 0.0363(19) 0.064(2) 0.0043(17) -0.020(2) 0.0068(18)
C16 0.0314(12) 0.0323(17) 0.0357(13) -0.0072(12) 0.0063(10) -0.0070(11)
C17 0.0366(16) 0.052(2) 0.0401(16) 0.0001(14) 0.0057(13) -0.0107(14)
C18 0.0379(17) 0.069(2) 0.0452(18) 0.0061(16) -0.0024(14) -0.0068(16)
C19 0.0311(14) 0.074(3) 0.0518(18) -0.0065(17) 0.0060(13) -0.0132(15)
C20 0.0390(16) 0.073(3) 0.0456(17) -0.0009(16) 0.0136(14) -0.0183(16)
C21 0.0397(15) 0.052(2) 0.0429(16) 0.0023(13) 0.0053(13) -0.0106(13)

loop_
_atom_type_symbol
_atom_type_description
_atom_type_scat_dispersion_real
_atom_type_scat_dispersion_imag
_atom_type_scat_source
C C 0.0148 0.0070 'International Tables Vol C Tables 4.2.6.8 and 6.1.1.4'
H H 0.0000 0.0000 'International Tables Vol C Tables 4.2.6.8 and 6.1.1.4'
N N 0.0253 0.0136 'International Tables Vol C Tables 4.2.6.8 and 6.1.1.4'
O O 0.0412 0.0250 'International Tables Vol C Tables 4.2.6.8 and 6.1.1.4'
P P 0.2596 0.3354 'International Tables Vol C Tables 4.2.6.8 and 6.1.1.4'

loop_
_geom_angle_atom_site_label_1
_geom_angle_atom_site_label_2
_geom_angle_atom_site_label_3
_geom_angle
_geom_angle_site_symmetry_1
_geom_angle_site_symmetry_3
_geom_angle_publ_flag
O1 P1 C1 111.28(15) . . ?
O1 P1 C7 112.59(14) . . ?
O1 P1 C16 109.44(13) . . ?
C1 P1 C7 109.07(13) . . ?
C1 P1 C16 106.96(13) . . ?
C7 P1 C16 107.27(12) . . ?
C4 N1 C5 124.3(3) . . ?
C4 N1 C6 119.8(3) . . ?
C6 N1 C5 115.4(2) . . ?
P1 C1 H1 109.5 . . ?
C2 C1 P1 107.2(2) . . ?
C2 C1 H1 109.5 . . ?
C3 C1 P1 110.8(2) . . ?
C3 C1 H1 109.5 . . ?
C3 C1 C2 110.4(3) . . ?
C1 C2 H2A 109.5 . . ?
C1 C2 H2B 109.5 . . ?
C1 C2 H2C 109.5 . . ?
H2A C2 H2B 109.5 . . ?
H2A C2 H2C 109.5 . . ?
H2B C2 H2C 109.5 . . ?
C1 C3 H3A 109.2 . . ?
C1 C3 H3B 109.2 . . ?
H3A C3 H3B 107.9 . . ?
C4 C3 C1 112.0(3) . . ?
C4 C3 H3A 109.2 . . ?
C4 C3 H3B 109.2 . . ?
O2 C4 N1 121.1(3) . . ?
O2 C4 C3 120.9(3) . . ?
N1 C4 C3 118.0(3) . . ?
N1 C5 H5A 109.5 . . ?
N1 C5 H5B 109.5 . . ?
N1 C5 H5C 109.5 . . ?
H5A C5 H5B 109.5 . . ?
H5A C5 H5C 109.5 . . ?
H5B C5 H5C 109.5 . . ?
N1 C6 H6A 109.5 . . ?
N1 C6 H6B 109.5 . . ?
N1 C6 H6C 109.5 . . ?
H6A C6 H6B 109.5 . . ?
H6A C6 H6C 109.5 . . ?
H6B C6 H6C 109.5 . . ?
C8 C7 P1 120.2(2) . . ?
C8 C7 C12 118.0(3) . . ?
C12 C7 P1 121.8(2) . . ?
C7 C8 C15 124.6(3) . . ?
C9 C8 C7 119.6(3) . . ?
C9 C8 C15 115.8(3) . . ?
C8 C9 H9 118.5 . . ?
C10 C9 C8 123.0(3) . . ?
C10 C9 H9 118.5 . . ?
C9 C10 C11 117.0(3) . . ?
C9 C10 C14 120.9(3) . . ?
C11 C10 C14 122.1(3) . . ?
C10 C11 H11 118.7 . . ?
C12 C11 C10 122.7(3) . . ?
C12 C11 H11 118.7 . . ?
C7 C12 C13 123.9(3) . . ?
C11 C12 C7 119.8(2) . . ?
C11 C12 C13 116.4(3) . . ?
C12 C13 H13A 109.5 . . ?
C12 C13 H13B 109.5 . . ?
C12 C13 H13C 109.5 . . ?
H13A C13 H13B 109.5 . . ?
H13A C13 H13C 109.5 . . ?
H13B C13 H13C 109.5 . . ?
C10 C14 H14A 109.5 . . ?
C10 C14 H14B 109.5 . . ?
C10 C14 H14C 109.5 . . ?
H14A C14 H14B 109.5 . . ?
H14A C14 H14C 109.5 . . ?
H14B C14 H14C 109.5 . . ?
C8 C15 H15A 109.5 . . ?
C8 C15 H15B 109.5 . . ?
C8 C15 H15C 109.5 . . ?
H15A C15 H15B 109.5 . . ?
H15A C15 H15C 109.5 . . ?
H15B C15 H15C 109.5 . . ?
C17 C16 P1 126.3(2) . . ?
C17 C16 C21 118.5(2) . . ?
C21 C16 P1 115.1(2) . . ?
C16 C17 H17 119.8 . . ?
C16 C17 C18 120.4(3) . . ?
C18 C17 H17 119.8 . . ?
C17 C18 H18 119.9 . . ?
C19 C18 C17 120.3(3) . . ?
C19 C18 H18 119.9 . . ?
C18 C19 H19 120.2 . . ?
C20 C19 C18 119.5(3) . . ?
C20 C19 H19 120.2 . . ?
C19 C20 H20 119.8 . . ?
C19 C20 C21 120.5(3) . . ?
C21 C20 H20 119.8 . . ?
C16 C21 H21 119.6 . . ?
C20 C21 C16 120.7(3) . . ?
C20 C21 H21 119.6 . . ?

loop_
_geom_bond_atom_site_label_1
_geom_bond_atom_site_label_2
_geom_bond_distance
_geom_bond_site_symmetry_2
_geom_bond_publ_flag
P1 O1 1.491(2) . ?
P1 C1 1.820(3) . ?
P1 C7 1.822(3) . ?
P1 C16 1.824(3) . ?
O2 C4 1.221(4) . ?
N1 C4 1.331(4) . ?
N1 C5 1.456(4) . ?
N1 C6 1.456(4) . ?
C1 H1 1.0000 . ?
C1 C2 1.538(5) . ?
C1 C3 1.525(4) . ?
C2 H2A 0.9800 . ?
C2 H2B 0.9800 . ?
C2 H2C 0.9800 . ?
C3 H3A 0.9900 . ?
C3 H3B 0.9900 . ?
C3 C4 1.524(4) . ?
C5 H5A 0.9800 . ?
C5 H5B 0.9800 . ?
C5 H5C 0.9800 . ?
C6 H6A 0.9800 . ?
C6 H6B 0.9800 . ?
C6 H6C 0.9800 . ?
C7 C8 1.415(4) . ?
C7 C12 1.417(4) . ?
C8 C9 1.387(4) . ?
C8 C15 1.519(4) . ?
C9 H9 0.9500 . ?
C9 C10 1.384(4) . ?
C10 C11 1.387(4) . ?
C10 C14 1.496(4) . ?
C11 H11 0.9500 . ?
C11 C12 1.386(4) . ?
C12 C13 1.515(4) . ?
C13 H13A 0.9800 . ?
C13 H13B 0.9800 . ?
C13 H13C 0.9800 . ?
C14 H14A 0.9800 . ?
C14 H14B 0.9800 . ?
C14 H14C 0.9800 . ?
C15 H15A 0.9800 . ?
C15 H15B 0.9800 . ?
C15 H15C 0.9800 . ?
C16 C17 1.382(4) . ?
C16 C21 1.392(4) . ?
C17 H17 0.9500 . ?
C17 C18 1.393(4) . ?
C18 H18 0.9500 . ?
C18 C19 1.377(5) . ?
C19 H19 0.9500 . ?
C19 C20 1.373(5) . ?
C20 H20 0.9500 . ?
C20 C21 1.379(4) . ?
C21 H21 0.9500 . ?

loop_
_smtbx_masks_void_nr
_smtbx_masks_void_average_x
_smtbx_masks_void_average_y
_smtbx_masks_void_average_z
_smtbx_masks_void_volume
_smtbx_masks_void_count_electrons
_smtbx_masks_void_content
1 0.000 0.321 0.000 46.6 9.3 ?
2 0.500 0.821 0.000 46.6 9.3 ?
